data_4089018
loop_
_publ_author_name
'Murosaki, Takahiro'
'Kaneda, Shohei'
'Maruhashi, Ryota'
'Sadamori, Kazuya'
'Shoji, Yoshiaki'
'Tamao, Kohei'
'Hashizume, Daisuke'
'Hayakawa, Naoki'
'Matsuo, Tsukasa'

_publ_section_title
;
 Synthesis and Structural Characteristics of Discrete Organoboron and
 Organoaluminum Hydrides Incorporating Bulky Eind Groups
;
_journal_issue 19
_journal_name_full Organometallics
_journal_page_first 3397
_journal_paper_doi 10.1021/acs.organomet.6b00633
_journal_volume 35
_journal_year 2016
_chemical_formula_moiety 'C56 H94 Al2'
_chemical_formula_sum 'C56 H94 Al2'
_chemical_formula_weight 821.32
_space_group_crystal_system monoclinic
_space_group_IT_number 15
_space_group_name_Hall '-C 2yc'
_space_group_name_H-M_alt 'C 1 2/c 1'
_atom_sites_solution_hydrogens geom
_atom_sites_solution_primary direct
_atom_sites_solution_secondary difmap
_cell_angle_alpha 90.0000
_cell_angle_beta 105.341(5)
_cell_angle_gamma 90.0000
_cell_formula_units_Z 4
_cell_length_a 17.3426(7)
_cell_length_b 22.7052(14)
_cell_length_c 13.2870(7)
_cell_measurement_reflns_used 5529
_cell_measurement_temperature 100
_cell_measurement_theta_max 27.97
_cell_measurement_theta_min 2.52
_cell_volume 5045.6(5)
_computing_cell_refinement 'CrysAlisPro 1.171.39.3b (Rigaku OD, 2015)'
_computing_data_collection 'CrysAlisPro 1.171.39.3b (Rigaku OD, 2015)'
_computing_data_reduction 'CrysAlisPro 1.171.39.3b (Rigaku OD, 2015)'
_computing_molecular_graphics 'CrystalStructure 4.2.1'
_computing_publication_material 'CrystalStructure 4.2.1 (Rigaku, 2016)'
_computing_structure_refinement 'SHELXL97 (Sheldrick, 2008)'
_computing_structure_solution 'SIR2011 (Burla, et al., 2012)'
_diffrn_ambient_temperature 100
_diffrn_detector_area_resol_mean 5.811
_diffrn_measured_fraction_theta_full 0.999
_diffrn_measured_fraction_theta_max 0.999
_diffrn_measurement_device_type 'Rigaku XtaLAB P200'
_diffrn_measurement_method \w
_diffrn_radiation_type 'Mo K\a'
_diffrn_radiation_wavelength 0.71075
_diffrn_reflns_av_R_equivalents 0.1236
_diffrn_reflns_Laue_measured_fraction_full 0.999
_diffrn_reflns_Laue_measured_fraction_max 0.999
_diffrn_reflns_limit_h_max 22
_diffrn_reflns_limit_h_min -22
_diffrn_reflns_limit_k_max 29
_diffrn_reflns_limit_k_min -29
_diffrn_reflns_limit_l_max 17
_diffrn_reflns_limit_l_min -17
_diffrn_reflns_number 41122
_diffrn_reflns_point_group_measured_fraction_full 0.999
_diffrn_reflns_point_group_measured_fraction_max 0.999
_diffrn_reflns_theta_full 25.242
_diffrn_reflns_theta_max 27.499
_diffrn_reflns_theta_min 2.954
_diffrn_standards_number 0
_exptl_absorpt_coefficient_mu 0.092
_exptl_absorpt_correction_T_max 0.994
_exptl_absorpt_correction_T_min 0.620
_exptl_absorpt_correction_type multi-scan
_exptl_absorpt_process_details
;
CrysAlisPro 1.171.39.3b (Rigaku Oxford Diffraction, 2015)
Empirical absorption correction using spherical harmonics,
 implemented in SCALE3 ABSPACK scaling algorithm.
;
_exptl_crystal_colour colourless
_exptl_crystal_density_diffrn 1.081
_exptl_crystal_density_method 'not measured'
_exptl_crystal_description nONE
_exptl_crystal_F_000 1824.00
_exptl_crystal_size_max 0.175
_exptl_crystal_size_mid 0.122
_exptl_crystal_size_min 0.063
_refine_diff_density_max 0.43
_refine_diff_density_min -0.38
_refine_ls_extinction_method none
_refine_ls_goodness_of_fit_ref 1.008
_refine_ls_hydrogen_treatment mixed
_refine_ls_number_parameters 278
_refine_ls_number_reflns 5807
_refine_ls_number_restraints 0
_refine_ls_R_factor_all 0.1295
_refine_ls_R_factor_gt 0.0655
_refine_ls_shift/su_max 0.000
_refine_ls_structure_factor_coef Fsqd
_refine_ls_weighting_details 'w = 1/[\s^2^(Fo^2^)+(0.0882P)^2^+0.4604P] where P=(Fo^2^+2Fc^2^)/3'
_refine_ls_weighting_scheme calc
_refine_ls_wR_factor_gt 0.1422
_refine_ls_wR_factor_ref 0.1695
_reflns_Friedel_coverage 0.000
_reflns_number_gt 3430
_reflns_number_total 5807
_reflns_threshold_expression F^2^>2.0\s(F^2^)
_cod_data_source_file om6b00633_si_002.cif
_cod_data_source_block 6_EindEind2AlH4
_cod_database_code 4089018
_shelxl_version_number 2013-4

loop_
_space_group_symop_operation_xyz
'x, y, z'
'-x, y, -z+1/2'
'x+1/2, y+1/2, z'
'-x+1/2, y+1/2, -z+1/2'
'-x, -y, -z'
'x, -y, z-1/2'
'-x+1/2, -y+1/2, -z'
'x+1/2, -y+1/2, z-1/2'

loop_
_atom_site_label
_atom_site_type_symbol
_atom_site_fract_x
_atom_site_fract_y
_atom_site_fract_z
_atom_site_U_iso_or_equiv
_atom_site_adp_type
_atom_site_occupancy
_atom_site_site_symmetry_order
_atom_site_calc_flag
_atom_site_refinement_flags_posn
_atom_site_refinement_flags_adp
_atom_site_refinement_flags_occupancy
Al1 Al 0.06763(4) 0.44130(3) 0.32349(6) 0.0204(2) Uani 1 1 d . . .
C1 C 0.17249(12) 0.44255(9) 0.29217(17) 0.0167(5) Uani 1 1 d . . .
C2 C 0.21620(12) 0.49531(10) 0.29659(17) 0.0166(5) Uani 1 1 d . . .
C3 C 0.18659(12) 0.55818(9) 0.30383(18) 0.0187(5) Uani 1 1 d . . .
C4 C 0.26505(12) 0.59510(10) 0.32609(19) 0.0206(5) Uani 1 1 d . . .
H4A H 0.2560 0.6315 0.2837 0.025 Uiso 1 1 calc R U .
H4B H 0.2820 0.6063 0.4007 0.025 Uiso 1 1 calc R U .
C5 C 0.33089(12) 0.55716(10) 0.29785(18) 0.0188(5) Uani 1 1 d . . .
C6 C 0.29514(12) 0.49600(10) 0.28844(17) 0.0182(5) Uani 1 1 d . . .
C7 C 0.33242(12) 0.44409(10) 0.27149(18) 0.0197(5) Uani 1 1 d . . .
H7 H 0.3856 0.4448 0.2648 0.024 Uiso 1 1 calc R U .
C8 C 0.29100(12) 0.39128(10) 0.26449(17) 0.0179(5) Uani 1 1 d . . .
C9 C 0.32025(12) 0.33064(10) 0.24401(18) 0.0189(5) Uani 1 1 d . . .
C10 C 0.25579(12) 0.28972(10) 0.26864(19) 0.0202(5) Uani 1 1 d . . .
H10A H 0.2764 0.2716 0.3384 0.024 Uiso 1 1 calc R U .
H10B H 0.2419 0.2578 0.2162 0.024 Uiso 1 1 calc R U .
C11 C 0.18033(12) 0.32782(10) 0.26602(18) 0.0184(5) Uani 1 1 d . . .
C12 C 0.21322(12) 0.39050(10) 0.27658(17) 0.0170(5) Uani 1 1 d . . .
C13 C 0.13077(12) 0.57475(10) 0.19616(19) 0.0212(5) Uani 1 1 d . . .
H13A H 0.1611 0.5701 0.1432 0.025 Uiso 1 1 calc R U .
H13B H 0.0862 0.5461 0.1792 0.025 Uiso 1 1 calc R U .
C14 C 0.09513(13) 0.63641(10) 0.1854(2) 0.0268(6) Uani 1 1 d . . .
H14A H 0.0613 0.6409 0.2334 0.032 Uiso 1 1 calc R U .
H14B H 0.0628 0.6424 0.1136 0.032 Uiso 1 1 calc R U .
H14C H 0.1383 0.6656 0.2022 0.032 Uiso 1 1 calc R U .
C15 C 0.14313(13) 0.56727(10) 0.39035(19) 0.0215(5) Uani 1 1 d . . .
H15A H 0.1356 0.6101 0.3981 0.026 Uiso 1 1 calc R U .
H15B H 0.0893 0.5493 0.3667 0.026 Uiso 1 1 calc R U .
C16 C 0.18432(14) 0.54217(11) 0.49724(19) 0.0261(6) Uani 1 1 d . . .
H16A H 0.1497 0.5474 0.5442 0.031 Uiso 1 1 calc R U .
H16B H 0.2350 0.5628 0.5258 0.031 Uiso 1 1 calc R U .
H16C H 0.1947 0.5001 0.4906 0.031 Uiso 1 1 calc R U .
C17 C 0.34525(14) 0.57422(10) 0.19197(19) 0.0235(6) Uani 1 1 d . . .
H17A H 0.3836 0.5458 0.1758 0.028 Uiso 1 1 calc R U .
H17B H 0.2942 0.5700 0.1374 0.028 Uiso 1 1 calc R U .
C18 C 0.37714(15) 0.63624(11) 0.1850(2) 0.0307(6) Uani 1 1 d . . .
H18A H 0.3855 0.6423 0.1156 0.037 Uiso 1 1 calc R U .
H18B H 0.4280 0.6412 0.2382 0.037 Uiso 1 1 calc R U .
H18C H 0.3384 0.6651 0.1967 0.037 Uiso 1 1 calc R U .
C19 C 0.41092(13) 0.56125(10) 0.38407(19) 0.0234(6) Uani 1 1 d . . .
H19A H 0.4529 0.5412 0.3588 0.028 Uiso 1 1 calc R U .
H19B H 0.4261 0.6033 0.3949 0.028 Uiso 1 1 calc R U .
C20 C 0.40980(14) 0.53475(12) 0.4886(2) 0.0297(6) Uani 1 1 d . . .
H20A H 0.4012 0.4921 0.4808 0.036 Uiso 1 1 calc R U .
H20B H 0.3664 0.5526 0.5128 0.036 Uiso 1 1 calc R U .
H20C H 0.4610 0.5424 0.5396 0.036 Uiso 1 1 calc R U .
C21 C 0.32208(14) 0.32600(10) 0.12882(19) 0.0247(6) Uani 1 1 d . . .
H21A H 0.2677 0.3343 0.0844 0.030 Uiso 1 1 calc R U .
H21B H 0.3579 0.3572 0.1151 0.030 Uiso 1 1 calc R U .
C22 C 0.34950(15) 0.26699(11) 0.0946(2) 0.0321(6) Uani 1 1 d . . .
H22A H 0.3172 0.2351 0.1121 0.039 Uiso 1 1 calc R U .
H22B H 0.4059 0.2606 0.1307 0.039 Uiso 1 1 calc R U .
H22C H 0.3430 0.2675 0.0190 0.039 Uiso 1 1 calc R U .
C23 C 0.40564(13) 0.31818(11) 0.31361(19) 0.0243(6) Uani 1 1 d . . .
H23A H 0.4190 0.2766 0.3033 0.029 Uiso 1 1 calc R U .
H23B H 0.4437 0.3431 0.2889 0.029 Uiso 1 1 calc R U .
C24 C 0.41869(14) 0.32871(11) 0.4295(2) 0.0297(6) Uani 1 1 d . . .
H24A H 0.3886 0.2995 0.4580 0.036 Uiso 1 1 calc R U .
H24B H 0.4001 0.3683 0.4408 0.036 Uiso 1 1 calc R U .
H24C H 0.4758 0.3252 0.4648 0.036 Uiso 1 1 calc R U .
C25 C 0.11769(12) 0.32227(10) 0.15938(18) 0.0205(5) Uani 1 1 d . . .
H25A H 0.0782 0.3544 0.1540 0.025 Uiso 1 1 calc R U .
H25B H 0.1452 0.3288 0.1038 0.025 Uiso 1 1 calc R U .
C26 C 0.07234(13) 0.26437(11) 0.1372(2) 0.0276(6) Uani 1 1 d . . .
H26A H 0.0361 0.2654 0.0667 0.033 Uiso 1 1 calc R U .
H26B H 0.0413 0.2585 0.1882 0.033 Uiso 1 1 calc R U .
H26C H 0.1104 0.2319 0.1423 0.033 Uiso 1 1 calc R U .
C27 C 0.14424(13) 0.31028(10) 0.35636(18) 0.0213(5) Uani 1 1 d . . .
H27A H 0.0916 0.3298 0.3452 0.026 Uiso 1 1 calc R U .
H27B H 0.1348 0.2672 0.3530 0.026 Uiso 1 1 calc R U .
C28 C 0.19494(13) 0.32564(11) 0.46582(18) 0.0256(6) Uani 1 1 d . . .
H28A H 0.2033 0.3683 0.4713 0.031 Uiso 1 1 calc R U .
H28B H 0.2468 0.3057 0.4789 0.031 Uiso 1 1 calc R U .
H28C H 0.1673 0.3127 0.5175 0.031 Uiso 1 1 calc R U .
H1 H 0.0544(15) 0.4381(9) 0.4270(19) 0.033(7) Uiso 1 1 d . . .
H2 H 0.0000 0.4884(12) 0.2500 0.015(8) Uiso 1 2 d S . P
H3 H 0.0000 0.3916(12) 0.2500 0.012(7) Uiso 1 2 d S . P

loop_
_atom_site_aniso_label
_atom_site_aniso_U_11
_atom_site_aniso_U_22
_atom_site_aniso_U_33
_atom_site_aniso_U_23
_atom_site_aniso_U_13
_atom_site_aniso_U_12
Al1 0.0072(3) 0.0267(4) 0.0259(4) -0.0010(3) 0.0018(3) -0.0002(3)
C1 0.0086(10) 0.0210(12) 0.0167(12) -0.0001(10) -0.0033(9) 0.0006(9)
C2 0.0075(10) 0.0228(13) 0.0170(12) 0.0005(10) -0.0009(9) 0.0014(9)
C3 0.0087(10) 0.0214(12) 0.0242(13) -0.0013(10) 0.0010(9) -0.0002(9)
C4 0.0096(11) 0.0229(13) 0.0264(14) -0.0025(10) 0.0000(10) -0.0020(9)
C5 0.0082(10) 0.0223(12) 0.0231(13) 0.0000(10) -0.0009(9) -0.0004(9)
C6 0.0104(11) 0.0240(13) 0.0184(13) 0.0028(10) 0.0006(9) -0.0012(9)
C7 0.0087(10) 0.0259(13) 0.0231(13) -0.0002(10) 0.0018(9) -0.0008(9)
C8 0.0102(10) 0.0245(13) 0.0169(13) 0.0007(10) 0.0000(9) 0.0010(9)
C9 0.0083(10) 0.0200(12) 0.0268(14) 0.0013(10) 0.0019(9) 0.0017(9)
C10 0.0107(11) 0.0223(12) 0.0267(14) -0.0009(10) 0.0033(10) 0.0012(9)
C11 0.0079(10) 0.0230(12) 0.0227(13) -0.0007(10) 0.0015(9) 0.0011(9)
C12 0.0093(10) 0.0234(13) 0.0156(12) 0.0013(10) -0.0011(9) 0.0004(9)
C13 0.0100(11) 0.0261(13) 0.0254(14) -0.0007(10) 0.0007(10) 0.0003(9)
C14 0.0150(12) 0.0291(14) 0.0334(15) 0.0064(12) 0.0017(11) 0.0048(10)
C15 0.0130(11) 0.0233(13) 0.0277(14) -0.0036(10) 0.0044(10) -0.0014(9)
C16 0.0215(12) 0.0319(14) 0.0239(14) -0.0040(11) 0.0042(11) -0.0041(10)
C17 0.0150(11) 0.0268(13) 0.0277(14) 0.0011(11) 0.0037(10) 0.0002(10)
C18 0.0259(13) 0.0326(15) 0.0328(16) 0.0036(12) 0.0063(12) -0.0044(11)
C19 0.0096(11) 0.0259(13) 0.0311(15) -0.0012(11) -0.0007(10) -0.0019(9)
C20 0.0143(12) 0.0398(16) 0.0301(15) -0.0039(12) -0.0026(11) 0.0062(11)
C21 0.0170(12) 0.0284(14) 0.0281(14) 0.0005(11) 0.0052(10) 0.0011(10)
C22 0.0294(14) 0.0360(16) 0.0324(16) -0.0038(12) 0.0107(12) 0.0029(12)
C23 0.0104(11) 0.0272(14) 0.0337(15) 0.0021(11) 0.0030(10) 0.0040(9)
C24 0.0155(12) 0.0315(15) 0.0368(16) 0.0049(12) -0.0024(11) 0.0039(10)
C25 0.0113(11) 0.0251(13) 0.0235(13) -0.0030(10) 0.0015(10) -0.0006(9)
C26 0.0168(12) 0.0353(15) 0.0286(15) -0.0065(12) 0.0025(10) -0.0053(10)
C27 0.0122(11) 0.0239(13) 0.0281(14) 0.0018(10) 0.0060(10) 0.0008(9)
C28 0.0191(12) 0.0316(14) 0.0251(14) 0.0030(11) 0.0043(10) 0.0036(10)

loop_
_atom_type_symbol
_atom_type_description
_atom_type_scat_dispersion_real
_atom_type_scat_dispersion_imag
_atom_type_scat_source
C C 0.0033 0.0016
;
International Tables for Crystallography
(Vol. C, Tables 4.2.6.8 and 6.1.1.4)
;
H H 0.0000 0.0000
;
International Tables for Crystallography
(Vol. C, Table 6.1.1.4)
;
Al Al 0.0645 0.0514
;
International Tables for Crystallography
(Vol. C, Tables 4.2.6.8 and 6.1.1.4)
;

loop_
_geom_angle_atom_site_label_1
_geom_angle_atom_site_label_2
_geom_angle_atom_site_label_3
_geom_angle
_geom_angle_site_symmetry_1
_geom_angle_site_symmetry_3
C1 Al1 Al1 122.40(8) . 2
C1 Al1 H1 125.8(10) . .
Al1 Al1 H1 111.7(10) 2 .
C1 Al1 H2 114.0(3) . .
Al1 Al1 H2 39.2(7) 2 .
H1 Al1 H2 108.6(9) . .
C1 Al1 H3 114.6(3) . .
Al1 Al1 H3 40.7(7) 2 .
H1 Al1 H3 104.4(9) . .
H2 Al1 H3 79.8(10) . .
C2 C1 C12 115.49(19) . .
C2 C1 Al1 121.29(16) . .
C12 C1 Al1 122.79(15) . .
C6 C2 C1 122.1(2) . .
C6 C2 C3 110.22(18) . .
C1 C2 C3 127.58(18) . .
C2 C3 C15 114.17(18) . .
C2 C3 C13 107.91(18) . .
C15 C3 C13 110.26(17) . .
C2 C3 C4 102.90(16) . .
C15 C3 C4 111.10(18) . .
C13 C3 C4 110.25(18) . .
C5 C4 C3 108.45(17) . .
C5 C4 H4A 110.0 . .
C3 C4 H4A 110.0 . .
C5 C4 H4B 110.0 . .
C3 C4 H4B 110.0 . .
H4A C4 H4B 108.4 . .
C6 C5 C17 108.47(18) . .
C6 C5 C19 112.53(18) . .
C17 C5 C19 109.26(18) . .
C6 C5 C4 102.57(17) . .
C17 C5 C4 112.81(18) . .
C19 C5 C4 111.08(18) . .
C7 C6 C2 120.6(2) . .
C7 C6 C5 126.40(19) . .
C2 C6 C5 113.04(19) . .
C8 C7 C6 119.2(2) . .
C8 C7 H7 120.4 . .
C6 C7 H7 120.4 . .
C7 C8 C12 120.0(2) . .
C7 C8 C9 127.19(19) . .
C12 C8 C9 112.78(18) . .
C8 C9 C21 109.61(18) . .
C8 C9 C23 111.76(18) . .
C21 C9 C23 108.18(18) . .
C8 C9 C10 102.22(17) . .
C21 C9 C10 111.89(18) . .
C23 C9 C10 113.09(18) . .
C9 C10 C11 108.03(18) . .
C9 C10 H10A 110.1 . .
C11 C10 H10A 110.1 . .
C9 C10 H10B 110.1 . .
C11 C10 H10B 110.1 . .
H10A C10 H10B 108.4 . .
C12 C11 C27 112.79(18) . .
C12 C11 C25 108.38(17) . .
C27 C11 C25 111.11(17) . .
C12 C11 C10 102.94(16) . .
C27 C11 C10 110.44(18) . .
C25 C11 C10 110.91(18) . .
C8 C12 C1 122.5(2) . .
C8 C12 C11 110.45(18) . .
C1 C12 C11 126.97(18) . .
C14 C13 C3 116.74(19) . .
C14 C13 H13A 108.1 . .
C3 C13 H13A 108.1 . .
C14 C13 H13B 108.1 . .
C3 C13 H13B 108.1 . .
H13A C13 H13B 107.3 . .
C13 C14 H14A 109.5 . .
C13 C14 H14B 109.5 . .
H14A C14 H14B 109.5 . .
C13 C14 H14C 109.5 . .
H14A C14 H14C 109.5 . .
H14B C14 H14C 109.5 . .
C16 C15 C3 116.30(18) . .
C16 C15 H15A 108.2 . .
C3 C15 H15A 108.2 . .
C16 C15 H15B 108.2 . .
C3 C15 H15B 108.2 . .
H15A C15 H15B 107.4 . .
C15 C16 H16A 109.5 . .
C15 C16 H16B 109.5 . .
H16A C16 H16B 109.5 . .
C15 C16 H16C 109.5 . .
H16A C16 H16C 109.5 . .
H16B C16 H16C 109.5 . .
C18 C17 C5 115.9(2) . .
C18 C17 H17A 108.3 . .
C5 C17 H17A 108.3 . .
C18 C17 H17B 108.3 . .
C5 C17 H17B 108.3 . .
H17A C17 H17B 107.4 . .
C17 C18 H18A 109.5 . .
C17 C18 H18B 109.5 . .
H18A C18 H18B 109.5 . .
C17 C18 H18C 109.5 . .
H18A C18 H18C 109.5 . .
H18B C18 H18C 109.5 . .
C20 C19 C5 115.23(19) . .
C20 C19 H19A 108.5 . .
C5 C19 H19A 108.5 . .
C20 C19 H19B 108.5 . .
C5 C19 H19B 108.5 . .
H19A C19 H19B 107.5 . .
C19 C20 H20A 109.5 . .
C19 C20 H20B 109.5 . .
H20A C20 H20B 109.5 . .
C19 C20 H20C 109.5 . .
H20A C20 H20C 109.5 . .
H20B C20 H20C 109.5 . .
C22 C21 C9 116.38(19) . .
C22 C21 H21A 108.2 . .
C9 C21 H21A 108.2 . .
C22 C21 H21B 108.2 . .
C9 C21 H21B 108.2 . .
H21A C21 H21B 107.3 . .
C21 C22 H22A 109.5 . .
C21 C22 H22B 109.5 . .
H22A C22 H22B 109.5 . .
C21 C22 H22C 109.5 . .
H22A C22 H22C 109.5 . .
H22B C22 H22C 109.5 . .
C24 C23 C9 116.08(19) . .
C24 C23 H23A 108.3 . .
C9 C23 H23A 108.3 . .
C24 C23 H23B 108.3 . .
C9 C23 H23B 108.3 . .
H23A C23 H23B 107.4 . .
C23 C24 H24A 109.5 . .
C23 C24 H24B 109.5 . .
H24A C24 H24B 109.5 . .
C23 C24 H24C 109.5 . .
H24A C24 H24C 109.5 . .
H24B C24 H24C 109.5 . .
C26 C25 C11 116.78(19) . .
C26 C25 H25A 108.1 . .
C11 C25 H25A 108.1 . .
C26 C25 H25B 108.1 . .
C11 C25 H25B 108.1 . .
H25A C25 H25B 107.3 . .
C25 C26 H26A 109.5 . .
C25 C26 H26B 109.5 . .
H26A C26 H26B 109.5 . .
C25 C26 H26C 109.5 . .
H26A C26 H26C 109.5 . .
H26B C26 H26C 109.5 . .
C28 C27 C11 115.55(18) . .
C28 C27 H27A 108.4 . .
C11 C27 H27A 108.4 . .
C28 C27 H27B 108.4 . .
C11 C27 H27B 108.4 . .
H27A C27 H27B 107.5 . .
C27 C28 H28A 109.5 . .
C27 C28 H28B 109.5 . .
H28A C28 H28B 109.5 . .
C27 C28 H28C 109.5 . .
H28A C28 H28C 109.5 . .
H28B C28 H28C 109.5 . .

loop_
_geom_bond_atom_site_label_1
_geom_bond_atom_site_label_2
_geom_bond_distance
_geom_bond_site_symmetry_2
Al1 C1 1.970(2) .
Al1 Al1 2.6253(13) 2
Al1 H1 1.46(2) .
Al1 H2 1.693(17) .
Al1 H3 1.731(18) .
C1 C2 1.411(3) .
C1 C12 1.420(3) .
C2 C6 1.402(3) .
C2 C3 1.529(3) .
C3 C15 1.546(3) .
C3 C13 1.547(3) .
C3 C4 1.558(3) .
C4 C5 1.553(3) .
C4 H4A 0.9900 .
C4 H4B 0.9900 .
C5 C6 1.512(3) .
C5 C17 1.542(3) .
C5 C19 1.551(3) .
C6 C7 1.391(3) .
C7 C8 1.388(3) .
C7 H7 0.9500 .
C8 C12 1.400(3) .
C8 C9 1.517(3) .
C9 C21 1.543(3) .
C9 C23 1.550(3) .
C9 C10 1.553(3) .
C10 C11 1.562(3) .
C10 H10A 0.9900 .
C10 H10B 0.9900 .
C11 C12 1.526(3) .
C11 C27 1.545(3) .
C11 C25 1.546(3) .
C13 C14 1.522(3) .
C13 H13A 0.9900 .
C13 H13B 0.9900 .
C14 H14A 0.9800 .
C14 H14B 0.9800 .
C14 H14C 0.9800 .
C15 C16 1.522(3) .
C15 H15A 0.9900 .
C15 H15B 0.9900 .
C16 H16A 0.9800 .
C16 H16B 0.9800 .
C16 H16C 0.9800 .
C17 C18 1.525(3) .
C17 H17A 0.9900 .
C17 H17B 0.9900 .
C18 H18A 0.9800 .
C18 H18B 0.9800 .
C18 H18C 0.9800 .
C19 C20 1.518(4) .
C19 H19A 0.9900 .
C19 H19B 0.9900 .
C20 H20A 0.9800 .
C20 H20B 0.9800 .
C20 H20C 0.9800 .
C21 C22 1.531(3) .
C21 H21A 0.9900 .
C21 H21B 0.9900 .
C22 H22A 0.9800 .
C22 H22B 0.9800 .
C22 H22C 0.9800 .
C23 C24 1.516(3) .
C23 H23A 0.9900 .
C23 H23B 0.9900 .
C24 H24A 0.9800 .
C24 H24B 0.9800 .
C24 H24C 0.9800 .
C25 C26 1.520(3) .
C25 H25A 0.9900 .
C25 H25B 0.9900 .
C26 H26A 0.9800 .
C26 H26B 0.9800 .
C26 H26C 0.9800 .
C27 C28 1.528(3) .
C27 H27A 0.9900 .
C27 H27B 0.9900 .
C28 H28A 0.9800 .
C28 H28B 0.9800 .
C28 H28C 0.9800 .

loop_
_geom_torsion_atom_site_label_1
_geom_torsion_atom_site_label_2
_geom_torsion_atom_site_label_3
_geom_torsion_atom_site_label_4
_geom_torsion
C12 C1 C2 C6 -1.4(3)
Al1 C1 C2 C6 171.26(17)
C12 C1 C2 C3 174.8(2)
Al1 C1 C2 C3 -12.6(3)
C6 C2 C3 C15 -133.8(2)
C1 C2 C3 C15 49.7(3)
C6 C2 C3 C13 103.2(2)
C1 C2 C3 C13 -73.2(3)
C6 C2 C3 C4 -13.3(2)
C1 C2 C3 C4 170.2(2)
C2 C3 C4 C5 17.0(2)
C15 C3 C4 C5 139.58(19)
C13 C3 C4 C5 -97.9(2)
C3 C4 C5 C6 -14.4(2)
C3 C4 C5 C17 102.1(2)
C3 C4 C5 C19 -134.85(19)
C1 C2 C6 C7 2.5(3)
C3 C2 C6 C7 -174.2(2)
C1 C2 C6 C5 -178.6(2)
C3 C2 C6 C5 4.7(3)
C17 C5 C6 C7 65.4(3)
C19 C5 C6 C7 -55.6(3)
C4 C5 C6 C7 -175.0(2)
C17 C5 C6 C2 -113.4(2)
C19 C5 C6 C2 125.6(2)
C4 C5 C6 C2 6.2(2)
C2 C6 C7 C8 -1.1(3)
C5 C6 C7 C8 -179.8(2)
C6 C7 C8 C12 -1.3(3)
C6 C7 C8 C9 178.5(2)
C7 C8 C9 C21 -72.7(3)
C12 C8 C9 C21 107.2(2)
C7 C8 C9 C23 47.3(3)
C12 C8 C9 C23 -132.9(2)
C7 C8 C9 C10 168.5(2)
C12 C8 C9 C10 -11.7(2)
C8 C9 C10 C11 18.2(2)
C21 C9 C10 C11 -99.0(2)
C23 C9 C10 C11 138.56(19)
C9 C10 C11 C12 -18.3(2)
C9 C10 C11 C27 -138.90(19)
C9 C10 C11 C25 97.5(2)
C7 C8 C12 C1 2.5(3)
C9 C8 C12 C1 -177.39(19)
C7 C8 C12 C11 -179.8(2)
C9 C8 C12 C11 0.3(3)
C2 C1 C12 C8 -1.1(3)
Al1 C1 C12 C8 -173.59(17)
C2 C1 C12 C11 -178.4(2)
Al1 C1 C12 C11 9.1(3)
C27 C11 C12 C8 130.2(2)
C25 C11 C12 C8 -106.4(2)
C10 C11 C12 C8 11.2(2)
C27 C11 C12 C1 -52.2(3)
C25 C11 C12 C1 71.2(3)
C10 C11 C12 C1 -171.3(2)
C2 C3 C13 C14 -179.19(18)
C15 C3 C13 C14 55.5(2)
C4 C3 C13 C14 -67.5(2)
C2 C3 C15 C16 47.3(3)
C13 C3 C15 C16 168.92(19)
C4 C3 C15 C16 -68.5(2)
C6 C5 C17 C18 176.81(18)
C19 C5 C17 C18 -60.2(3)
C4 C5 C17 C18 63.9(2)
C6 C5 C19 C20 -48.3(3)
C17 C5 C19 C20 -168.8(2)
C4 C5 C19 C20 66.1(3)
C8 C9 C21 C22 -179.35(19)
C23 C9 C21 C22 58.6(3)
C10 C9 C21 C22 -66.7(2)
C8 C9 C23 C24 51.3(3)
C21 C9 C23 C24 172.1(2)
C10 C9 C23 C24 -63.4(3)
C12 C11 C25 C26 -175.00(18)
C27 C11 C25 C26 -50.5(2)
C10 C11 C25 C26 72.7(2)
C12 C11 C27 C28 -46.3(3)
C25 C11 C27 C28 -168.24(18)
C10 C11 C27 C28 68.3(2)
